data_7718745
loop_
_publ_author_name
'Khan, Yaqoot'
'Du, Yunyun'
'Yan, Li'
'Zhang, Niu'
'Zhang, Menglei'
'Ma, Hongwei'
'Li, Hui'

_publ_section_title
;
 Structural diversity of nucleotide coordination polymers of cytidine
 mono-, di-, and tri-phosphates and their selective recognition of
 tryptophan and tyrosine.
;
_journal_issue 23
_journal_name_full 'Dalton transactions (Cambridge, England : 2003)'
_journal_page_first 9145
_journal_page_last 9159
_journal_paper_doi 10.1039/d5dt00786k
_journal_volume 54
_journal_year 2025
_chemical_absolute_configuration ad
_chemical_formula_moiety 'C19 H24 Cu N5 O9 P, 3.5(H2 O)'
_chemical_formula_sum 'C19 H31 Cu N5 O12.5 P'
_chemical_formula_weight 624.00
_space_group_crystal_system orthorhombic
_space_group_IT_number 20
_space_group_name_Hall 'C 2c 2'
_space_group_name_H-M_alt 'C 2 2 21'
_atom_sites_solution_hydrogens mixed
_atom_sites_solution_primary dual
_audit_block_doi 10.5517/ccdc.csd.cc2kdfjy
_audit_creation_date 2023-10-20
_audit_creation_method
;
Olex2 1.5
(compiled 2023.03.06 svn.rbb2c1857 for OlexSys, GUI svn.r6748)
;
_audit_update_record
;
2024-06-25 deposited with the CCDC.	2025-05-16 downloaded from the CCDC.
;
_cell_angle_alpha 90
_cell_angle_beta 90
_cell_angle_gamma 90
_cell_formula_units_Z 8
_cell_length_a 11.0705(4)
_cell_length_b 22.3081(10)
_cell_length_c 20.3416(9)
_cell_measurement_reflns_used 9922
_cell_measurement_temperature 284.07
_cell_measurement_theta_max 28.20
_cell_measurement_theta_min 2.28
_cell_volume 5023.6(4)
_computing_cell_refinement 'SAINT V8.38A (Bruker, 2018)'
_computing_data_reduction 'SAINT V8.38A (Bruker, 2018)'
_computing_molecular_graphics 'Olex2 1.5 (Dolomanov et al., 2009)'
_computing_publication_material 'Olex2 1.5 (Dolomanov et al., 2009)'
_computing_structure_refinement 'SHELXL 2018/3 (Sheldrick, 2015)'
_computing_structure_solution 'SHELXT 2018/2 (Sheldrick, 2018)'
_diffrn_ambient_temperature 284.07
_diffrn_measured_fraction_theta_full 0.998
_diffrn_measured_fraction_theta_max 0.996
_diffrn_measurement_device_type 'Bruker APEX-II CCD'
_diffrn_measurement_method '\f and \w scans'
_diffrn_radiation_type MoK\a
_diffrn_radiation_wavelength 0.71073
_diffrn_reflns_av_R_equivalents 0.0512
_diffrn_reflns_av_unetI/netI 0.0374
_diffrn_reflns_Laue_measured_fraction_full 0.998
_diffrn_reflns_Laue_measured_fraction_max 0.996
_diffrn_reflns_limit_h_max 14
_diffrn_reflns_limit_h_min -14
_diffrn_reflns_limit_k_max 29
_diffrn_reflns_limit_k_min -28
_diffrn_reflns_limit_l_max 27
_diffrn_reflns_limit_l_min -27
_diffrn_reflns_number 43457
_diffrn_reflns_point_group_measured_fraction_full 0.998
_diffrn_reflns_point_group_measured_fraction_max 0.996
_diffrn_reflns_theta_full 25.242
_diffrn_reflns_theta_max 28.365
_diffrn_reflns_theta_min 2.285
_diffrn_source_current 1.0
_diffrn_source_power 0.05
_diffrn_source_voltage 50.0
_diffrn_standards_number 0
_exptl_absorpt_coefficient_mu 1.008
_exptl_absorpt_correction_T_max 0.7457
_exptl_absorpt_correction_T_min 0.6888
_exptl_absorpt_correction_type none
_exptl_absorpt_process_details
;
SADABS-2016/2 (Bruker,2016/2) was used for absorption correction.
wR2(int) was 0.0742 before and 0.0591 after correction.
The Ratio of minimum to maximum transmission is 0.9237.
The \l/2 correction factor is Not present.
;
_exptl_crystal_colour 'clear greenish green'
_exptl_crystal_colour_lustre clear
_exptl_crystal_colour_modifier greenish
_exptl_crystal_colour_primary green
_exptl_crystal_density_diffrn 1.650
_exptl_crystal_description block
_exptl_crystal_F_000 2592
_exptl_crystal_size_max 0.32
_exptl_crystal_size_mid 0.31
_exptl_crystal_size_min 0.25
_refine_diff_density_max 0.576
_refine_diff_density_min -0.456
_refine_diff_density_rms 0.065
_refine_ls_abs_structure_details
;
 Refined as an inversion twin.
;
_refine_ls_abs_structure_Flack 0.012(15)
_refine_ls_extinction_method none
_refine_ls_goodness_of_fit_ref 1.022
_refine_ls_hydrogen_treatment constr
_refine_ls_matrix_type full
_refine_ls_number_parameters 369
_refine_ls_number_reflns 6253
_refine_ls_number_restraints 3
_refine_ls_restrained_S_all 1.023
_refine_ls_R_factor_all 0.0475
_refine_ls_R_factor_gt 0.0323
_refine_ls_shift/su_max 0.000
_refine_ls_shift/su_mean 0.000
_refine_ls_structure_factor_coef Fsqd
_refine_ls_weighting_details 'w=1/[\s^2^(Fo^2^)+(0.0377P)^2^+3.9764P] where P=(Fo^2^+2Fc^2^)/3'
_refine_ls_weighting_scheme calc
_refine_ls_wR_factor_gt 0.0726
_refine_ls_wR_factor_ref 0.0780
_reflns_Friedel_coverage 0.817
_reflns_Friedel_fraction_full 0.999
_reflns_Friedel_fraction_max 0.995
_reflns_number_gt 5200
_reflns_number_total 6253
_reflns_threshold_expression 'I > 2\s(I)'
_cod_data_source_file d5dt00786k2.cif
_cod_data_source_block a_b
_cod_depositor_comments 'Adding full bibliography for 7718743--7718747.cif.'
_cod_original_formula_sum 'C19 H31 Cu N5 O12.50 P'
_cod_database_code 7718745
_shelx_shelxl_version_number 2018/3
_shelx_space_group_comment
;
The symmetry employed for this shelxl refinement is uniquely defined
by the following loop, which should always be used as a source of
symmetry information in preference to the above space-group names.
They are only intended as comments.
;
_shelx_estimated_absorpt_t_max 0.787
_shelx_estimated_absorpt_t_min 0.739
_olex2_refinement_description
;
1. Twinned data refinement
 Scales: 0.988(15)
 0.012(15)
2. Fixed Uiso
 At 1.2 times of:
  All C(H) groups, All C(H,H) groups, All N(H,H) groups
 At 1.5 times of:
  All O(H) groups, All O(H,H) groups
3. Restrained distances
 H11A-H12B
 2.2 with sigma of 0.02
 H12B-H15
 2.1 with sigma of 0.02
 H15-H12B
 2.2 with sigma of 0.02
4. Others
 Fixed Sof: H13C(0.5) H13D(0.5)
5.a Free rotating group:
 O13(H13C,H13D), O10(H10A,H10B), O11(H11A,H11B), O12(H12A,H12B)
5.b Rotating group:
 O1(H1A,H1B), O3(H3A,H3B)
5.c Ternary CH refined with riding coordinates:
 C14(H14), C15(H15), C17(H17)
5.d Secondary CH2 refined with riding coordinates:
 C13(H13A,H13B), C16(H16A,H16B)
5.e Aromatic/amide H refined with riding coordinates:
 C1(H1), C2(H2), C5(H5), C6(H6), C7(H7), C8(H8), C11(H11), C12(H12), C20(H20),
 C21(H21)
5.f X=CH2 refined with riding coordinates:
 N7(H7A,H7B)
5.g Idealised tetrahedral OH refined as rotating group:
 O8(H8A)
;
_olex2_submission_special_instructions 'No special instructions were received'

loop_
_space_group_symop_operation_xyz
'x, y, z'
'-x, -y, z+1/2'
'x, -y, -z'
'-x, y, -z+1/2'
'x+1/2, y+1/2, z'
'-x+1/2, -y+1/2, z+1/2'
'x+1/2, -y+1/2, -z'
'-x+1/2, y+1/2, -z+1/2'

loop_
_atom_site_label
_atom_site_type_symbol
_atom_site_fract_x
_atom_site_fract_y
_atom_site_fract_z
_atom_site_U_iso_or_equiv
_atom_site_adp_type
_atom_site_occupancy
_atom_site_site_symmetry_order
_atom_site_calc_flag
_atom_site_refinement_flags_posn
_atom_site_refinement_flags_adp
_atom_site_refinement_flags_occupancy
_atom_site_disorder_assembly
_atom_site_disorder_group
P1 P -0.25663(8) 0.11742(3) -0.17115(4) 0.01487(15) Uani 1 1 d . . . . .
O1 O -0.4467(2) 0.10156(12) -0.36779(13) 0.0298(6) Uani 1 1 d . . . . .
H1A H -0.509394 0.093520 -0.390234 0.045 Uiso 1 1 d R U . . .
H1B H -0.399542 0.072083 -0.374624 0.045 Uiso 1 1 d R U . . .
N1 N -0.500000 0.19624(16) -0.250000 0.0171(8) Uani 1 2 d S T P . .
C1 C -0.5584(3) 0.22709(15) -0.20385(18) 0.0212(7) Uani 1 1 d . . . . .
H1 H -0.599165 0.206011 -0.171243 0.025 Uiso 1 1 calc R U . . .
Cu1 Cu -0.500000 0.10545(2) -0.250000 0.01510(13) Uani 1 2 d S T P . .
Cu2 Cu 0.000000 0.10635(2) -0.250000 0.01501(12) Uani 1 2 d S T P . .
O2 O -0.32343(18) 0.10430(10) -0.23519(11) 0.0183(5) Uani 1 1 d . . . . .
C2 C -0.5612(3) 0.28911(16) -0.20220(18) 0.0229(8) Uani 1 1 d . . . . .
H2 H -0.603679 0.308947 -0.169312 0.027 Uiso 1 1 calc R U . . .
N2 N -0.500000 0.51370(16) -0.250000 0.0175(8) Uani 1 2 d S T P . .
N3 N 0.000000 0.19704(16) -0.250000 0.0191(8) Uani 1 2 d S T P . .
O3 O 0.1534(2) 0.10815(12) -0.16316(14) 0.0302(6) Uani 1 1 d . . . . .
H3A H 0.223431 0.105601 -0.180241 0.045 Uiso 1 1 d R U . . .
H3B H 0.147111 0.076610 -0.139811 0.045 Uiso 1 1 d R U . . .
C3 C -0.500000 0.3214(2) -0.250000 0.0194(9) Uani 1 2 d S T P . .
N4 N 0.000000 0.51335(16) -0.250000 0.0181(8) Uani 1 2 d S T P . .
O4 O -0.12190(18) 0.10622(11) -0.17884(11) 0.0196(5) Uani 1 1 d . . . . .
C4 C -0.500000 0.3880(2) -0.250000 0.0201(9) Uani 1 2 d S T P . .
C5 C -0.3936(3) 0.42035(14) -0.2542(2) 0.0260(7) Uani 1 1 d . . . . .
H5 H -0.319935 0.400463 -0.257206 0.031 Uiso 1 1 calc R U . . .
N5 N -0.2860(3) 0.40625(12) -0.08125(15) 0.0248(7) Uani 1 1 d . . . . .
O5 O -0.3070(2) 0.08484(11) -0.11255(12) 0.0237(5) Uani 1 1 d . . . . .
O6 O -0.2782(2) 0.18810(10) -0.16101(12) 0.0237(5) Uani 1 1 d . . . . .
N6 N -0.3829(3) 0.49994(14) -0.09419(15) 0.0253(7) Uani 1 1 d . . . . .
C6 C -0.3971(3) 0.48265(14) -0.2539(2) 0.0242(7) Uani 1 1 d . . . . .
H6 H -0.324602 0.503613 -0.256585 0.029 Uiso 1 1 calc R U . . .
O7 O -0.2227(2) 0.31621(11) -0.12740(13) 0.0307(6) Uani 1 1 d . . . . .
N7 N -0.5880(3) 0.50664(16) -0.08198(16) 0.0339(8) Uani 1 1 d . . . . .
H7A H -0.584990 0.543270 -0.095059 0.041 Uiso 1 1 calc R U . . .
H7B H -0.656275 0.490841 -0.071581 0.041 Uiso 1 1 calc R U . . .
C7 C 0.0639(3) 0.48275(15) -0.20552(17) 0.0196(7) Uani 1 1 d . . . . .
H7 H 0.108073 0.503904 -0.174315 0.023 Uiso 1 1 calc R U . . .
C8 C 0.0668(3) 0.42074(15) -0.20415(17) 0.0202(7) Uani 1 1 d . . . . .
H8 H 0.113029 0.400910 -0.172794 0.024 Uiso 1 1 calc R U . . .
O8 O -0.0736(3) 0.24526(15) 0.00828(17) 0.0493(9) Uani 1 1 d . . . . .
H8A H -0.003693 0.254201 -0.000776 0.074 Uiso 1 1 calc R U . . .
O9 O -0.1801(3) 0.49001(12) -0.10667(16) 0.0375(7) Uani 1 1 d . . . . .
C9 C 0.000000 0.3881(2) -0.250000 0.0180(9) Uani 1 2 d S T P . .
C10 C 0.000000 0.32186(19) -0.250000 0.0172(9) Uani 1 2 d S T P . .
C11 C 0.1017(3) 0.28964(15) -0.23246(17) 0.0206(7) Uani 1 1 d . . . . .
H11 H 0.171862 0.309588 -0.220005 0.025 Uiso 1 1 calc R U . . .
C12 C 0.0989(3) 0.22797(15) -0.23347(17) 0.0210(7) Uani 1 1 d . . . . .
H12 H 0.168481 0.206988 -0.222229 0.025 Uiso 1 1 calc R U . . .
C13 C -0.2699(4) 0.21405(16) -0.09726(18) 0.0322(9) Uani 1 1 d . . . . .
H13A H -0.247911 0.183258 -0.065782 0.039 Uiso 1 1 calc R U . . .
H13B H -0.348176 0.229857 -0.084723 0.039 Uiso 1 1 calc R U . . .
C14 C -0.1779(3) 0.26359(15) -0.09492(18) 0.0238(7) Uani 1 1 d . . . . .
H14 H -0.102514 0.250394 -0.115656 0.029 Uiso 1 1 calc R U . . .
C15 C -0.1537(4) 0.28387(17) -0.0257(2) 0.0329(9) Uani 1 1 d . . . . .
H15 H -0.230626 0.284587 -0.001854 0.039 Uiso 1 1 calc DR U . . .
C16 C -0.1111(4) 0.34732(18) -0.0340(2) 0.0399(10) Uani 1 1 d . . . . .
H16A H -0.024522 0.348872 -0.041137 0.048 Uiso 1 1 calc R U . . .
H16B H -0.131191 0.371437 0.004173 0.048 Uiso 1 1 calc R U . . .
C17 C -0.1794(3) 0.36833(16) -0.0942(2) 0.0293(9) Uani 1 1 d . . . . .
H17 H -0.123842 0.389985 -0.123219 0.035 Uiso 1 1 calc R U . . .
C18 C -0.2802(3) 0.46735(16) -0.09442(18) 0.0258(8) Uani 1 1 d . . . . .
C19 C -0.4876(3) 0.47457(16) -0.07784(17) 0.0257(7) Uani 1 1 d . . . . .
C20 C -0.4923(4) 0.41376(16) -0.0565(2) 0.0336(9) Uani 1 1 d . . . . .
H20 H -0.563134 0.397272 -0.039881 0.040 Uiso 1 1 calc R U . . .
C21 C -0.3920(3) 0.38152(18) -0.0612(2) 0.0330(9) Uani 1 1 d . . . . .
H21 H -0.394269 0.341010 -0.050461 0.040 Uiso 1 1 calc R U . . .
O13 O -0.0170(4) 0.500000 0.000000 0.0478(11) Uani 1 2 d GS T P . .
H13C H -0.074239 0.495090 0.027341 0.072 Uiso 0.5 1 d G U P . .
H13D H -0.049363 0.493587 -0.037269 0.072 Uiso 0.5 1 d G U P . .
O10 O -0.3056(3) 0.07413(15) 0.02021(14) 0.0431(7) Uani 1 1 d G . . . .
H10A H -0.377145 0.060337 0.021863 0.065 Uiso 1 1 d G U . . .
H10B H -0.293926 0.081578 -0.020247 0.065 Uiso 1 1 d G U . . .
O11 O -0.2484(4) 0.18118(15) 0.08194(16) 0.0539(8) Uani 1 1 d G . . . .
H11A H -0.299705 0.208990 0.075700 0.081 Uiso 1 1 d DG U . . .
H11B H -0.278998 0.147770 0.070969 0.081 Uiso 1 1 d G U . . .
O12 O -0.3815(4) 0.28950(17) 0.0786(2) 0.0609(10) Uani 1 1 d G . . . .
H12A H -0.431372 0.318344 0.076179 0.091 Uiso 1 1 d G U . . .
H12B H -0.315362 0.305794 0.090188 0.091 Uiso 1 1 d DG U . . .

loop_
_atom_site_aniso_label
_atom_site_aniso_U_11
_atom_site_aniso_U_22
_atom_site_aniso_U_33
_atom_site_aniso_U_23
_atom_site_aniso_U_13
_atom_site_aniso_U_12
P1 0.0130(3) 0.0107(3) 0.0209(3) -0.0015(3) -0.0010(4) 0.0002(4)
O1 0.0296(13) 0.0249(15) 0.0349(14) -0.0075(11) -0.0027(11) 0.0028(11)
N1 0.0148(17) 0.0105(18) 0.026(2) 0.000 -0.006(2) 0.000
C1 0.0257(18) 0.0121(17) 0.0259(18) 0.0019(14) 0.0065(15) -0.0024(13)
Cu1 0.0130(2) 0.0071(3) 0.0252(3) 0.000 -0.0023(3) 0.000
Cu2 0.0149(2) 0.0069(3) 0.0231(3) 0.000 0.0009(3) 0.000
O2 0.0150(10) 0.0167(11) 0.0232(12) -0.0024(9) -0.0014(9) -0.0004(9)
C2 0.0278(19) 0.0143(18) 0.0266(19) -0.0017(14) 0.0076(15) 0.0027(14)
N2 0.0208(19) 0.0103(18) 0.021(2) 0.000 0.001(2) 0.000
N3 0.0250(19) 0.0073(18) 0.025(2) 0.000 0.005(2) 0.000
O3 0.0251(12) 0.0239(14) 0.0415(15) 0.0120(13) 0.0010(11) 0.0002(11)
C3 0.019(2) 0.011(2) 0.028(3) 0.000 0.001(3) 0.000
N4 0.0158(18) 0.0109(19) 0.028(2) 0.000 0.001(2) 0.000
O4 0.0135(10) 0.0192(12) 0.0259(12) 0.0009(10) -0.0003(9) 0.0013(9)
C4 0.027(2) 0.008(2) 0.025(2) 0.000 0.003(2) 0.000
C5 0.0202(15) 0.0136(16) 0.044(2) 0.0016(17) 0.0061(18) 0.0039(12)
N5 0.0251(14) 0.0144(14) 0.0348(16) 0.0039(12) 0.0066(12) 0.0010(11)
O5 0.0226(11) 0.0248(13) 0.0238(12) 0.0029(10) 0.0016(10) -0.0030(10)
O6 0.0329(14) 0.0120(11) 0.0264(12) -0.0062(9) -0.0049(10) 0.0058(9)
N6 0.0294(17) 0.0174(15) 0.0290(16) 0.0042(12) 0.0012(14) 0.0026(13)
C6 0.0195(15) 0.0130(15) 0.040(2) 0.0006(17) 0.0020(18) -0.0005(12)
O7 0.0402(16) 0.0206(12) 0.0313(13) -0.0031(10) -0.0065(12) 0.0067(11)
N7 0.0308(17) 0.035(2) 0.0361(18) 0.0075(15) -0.0004(15) 0.0098(15)
C7 0.0212(17) 0.0122(17) 0.0253(17) -0.0013(13) -0.0030(14) -0.0001(13)
C8 0.0246(17) 0.0136(17) 0.0225(17) 0.0027(13) -0.0039(14) 0.0023(13)
O8 0.0455(19) 0.051(2) 0.052(2) -0.0030(16) -0.0139(16) 0.0133(16)
O9 0.0289(15) 0.0245(15) 0.0592(19) 0.0092(14) 0.0034(14) -0.0067(12)
C9 0.017(2) 0.012(2) 0.025(2) 0.000 0.003(2) 0.000
C10 0.023(2) 0.009(2) 0.020(2) 0.000 0.003(2) 0.000
C11 0.0191(16) 0.0128(16) 0.030(2) 0.0006(13) -0.0046(14) -0.0039(12)
C12 0.0206(16) 0.0146(16) 0.0278(19) 0.0008(13) -0.0029(14) 0.0023(13)
C13 0.042(2) 0.0234(18) 0.0310(19) -0.0133(14) 0.0071(18) -0.0065(17)
C14 0.0275(18) 0.0163(17) 0.0276(19) -0.0050(14) -0.0029(15) 0.0047(14)
C15 0.043(2) 0.024(2) 0.032(2) -0.0061(16) -0.0070(18) 0.0041(17)
C16 0.032(2) 0.025(2) 0.063(3) -0.011(2) -0.016(2) -0.0012(18)
C17 0.0242(18) 0.0207(19) 0.043(2) -0.0003(15) 0.0064(17) 0.0018(14)
C18 0.030(2) 0.0191(18) 0.0284(18) 0.0041(14) -0.0011(15) -0.0004(14)
C19 0.0294(19) 0.0272(18) 0.0205(16) 0.0004(14) -0.0001(16) 0.0084(17)
C20 0.0256(17) 0.0272(18) 0.048(2) 0.0077(17) 0.0131(19) -0.0019(18)
C21 0.031(2) 0.0177(18) 0.051(2) 0.0081(18) 0.0096(18) 0.0001(16)
O13 0.033(3) 0.055(3) 0.055(3) 0.014(3) 0.000 0.000
O10 0.0428(17) 0.055(2) 0.0316(16) 0.0018(15) -0.0037(13) -0.0109(16)
O11 0.0533(19) 0.0559(19) 0.0524(18) -0.0091(17) -0.014(2) 0.010(2)
O12 0.055(2) 0.062(2) 0.065(2) -0.004(2) -0.001(2) 0.0044(18)

loop_
_atom_type_symbol
_atom_type_description
_atom_type_scat_dispersion_real
_atom_type_scat_dispersion_imag
_atom_type_scat_source
C C 0.0033 0.0016 'International Tables Vol C Tables 4.2.6.8 and 6.1.1.4'
H H 0.0000 0.0000 'International Tables Vol C Tables 4.2.6.8 and 6.1.1.4'
Cu Cu 0.3201 1.2651 'International Tables Vol C Tables 4.2.6.8 and 6.1.1.4'
N N 0.0061 0.0033 'International Tables Vol C Tables 4.2.6.8 and 6.1.1.4'
O O 0.0106 0.0060 'International Tables Vol C Tables 4.2.6.8 and 6.1.1.4'
P P 0.1023 0.0942 'International Tables Vol C Tables 4.2.6.8 and 6.1.1.4'

loop_
_geom_angle_atom_site_label_1
_geom_angle_atom_site_label_2
_geom_angle_atom_site_label_3
_geom_angle
_geom_angle_site_symmetry_1
_geom_angle_site_symmetry_3
_geom_angle_publ_flag
O2 P1 O6 103.04(12) . . ?
O4 P1 O2 110.86(13) . . ?
O4 P1 O6 108.65(13) . . ?
O5 P1 O2 113.85(13) . . ?
O5 P1 O4 111.47(14) . . ?
O5 P1 O6 108.50(13) . . ?
H1A O1 H1B 104.5 . . ?
Cu1 O1 H1A 109.5 . . ?
Cu1 O1 H1B 109.4 . . ?
C1 N1 C1 117.7(4) 4_454 . ?
C1 N1 Cu1 121.1(2) 4_454 . ?
C1 N1 Cu1 121.1(2) . . ?
N1 C1 H1 118.5 . . ?
N1 C1 C2 123.0(3) . . ?
C2 C1 H1 118.5 . . ?
N1 Cu1 O1 92.01(6) . . ?
N1 Cu1 N4 180.0 . 5_445 ?
O2 Cu1 O1 84.90(9) . . ?
O2 Cu1 O1 95.05(9) 4_454 . ?
O2 Cu1 N1 90.74(6) 4_454 . ?
O2 Cu1 N1 90.74(6) . . ?
O2 Cu1 O2 178.51(13) 4_454 . ?
O2 Cu1 N4 89.26(6) 4_454 5_445 ?
O2 Cu1 N4 89.26(6) . 5_445 ?
N4 Cu1 O1 87.99(6) 5_445 . ?
N2 Cu2 O3 90.94(6) 5_545 . ?
N3 Cu2 N2 180.0 . 5_545 ?
N3 Cu2 O3 89.06(6) . . ?
O4 Cu2 N2 89.91(7) 4_554 5_545 ?
O4 Cu2 N2 89.91(7) . 5_545 ?
O4 Cu2 N3 90.09(7) . . ?
O4 Cu2 N3 90.09(7) 4_554 . ?
O4 Cu2 O3 93.13(9) 4_554 . ?
O4 Cu2 O3 86.87(9) . . ?
O4 Cu2 O4 179.83(14) . 4_554 ?
P1 O2 Cu1 127.33(13) . . ?
C1 C2 H2 120.3 . . ?
C1 C2 C3 119.4(3) . . ?
C3 C2 H2 120.3 . . ?
C6 N2 Cu2 121.23(19) 4_454 5_455 ?
C6 N2 Cu2 121.23(19) . 5_455 ?
C6 N2 C6 117.5(4) 4_454 . ?
C12 N3 Cu2 121.07(19) . . ?
C12 N3 Cu2 121.06(19) 4_554 . ?
C12 N3 C12 117.9(4) 4_554 . ?
Cu2 O3 H3A 109.6 . . ?
Cu2 O3 H3B 109.4 . . ?
H3A O3 H3B 104.3 . . ?
C2 C3 C2 117.4(4) 4_454 . ?
C2 C3 C4 121.3(2) . . ?
C2 C3 C4 121.3(2) 4_454 . ?
C7 N4 Cu1 120.7(2) 4_554 5 ?
C7 N4 Cu1 120.7(2) . 5 ?
C7 N4 C7 118.5(4) 4_554 . ?
P1 O4 Cu2 138.07(14) . . ?
C5 C4 C3 121.4(2) . . ?
C5 C4 C3 121.4(2) 4_454 . ?
C5 C4 C5 117.2(4) 4_454 . ?
C4 C5 H5 120.1 . . ?
C4 C5 C6 119.8(3) . . ?
C6 C5 H5 120.1 . . ?
C18 N5 C17 119.3(3) . . ?
C21 N5 C17 120.8(3) . . ?
C21 N5 C18 119.7(3) . . ?
C13 O6 P1 120.4(2) . . ?
C19 N6 C18 120.3(3) . . ?
N2 C6 C5 122.8(3) . . ?
N2 C6 H6 118.6 . . ?
C5 C6 H6 118.6 . . ?
C17 O7 C14 109.4(3) . . ?
H7A N7 H7B 120.0 . . ?
C19 N7 H7A 120.0 . . ?
C19 N7 H7B 120.0 . . ?
N4 C7 H7 118.8 . . ?
N4 C7 C8 122.4(3) . . ?
C8 C7 H7 118.8 . . ?
C7 C8 H8 120.1 . . ?
C7 C8 C9 119.8(3) . . ?
C9 C8 H8 120.1 . . ?
C15 O8 H8A 109.5 . . ?
C8 C9 C8 117.1(4) . 4_554 ?
C8 C9 C10 121.5(2) . . ?
C8 C9 C10 121.5(2) 4_554 . ?
C11 C10 C9 121.3(2) . . ?
C11 C10 C9 121.3(2) 4_554 . ?
C11 C10 C11 117.4(4) 4_554 . ?
C10 C11 H11 120.1 . . ?
C12 C11 C10 119.8(3) . . ?
C12 C11 H11 120.1 . . ?
N3 C12 C11 122.6(3) . . ?
N3 C12 H12 118.7 . . ?
C11 C12 H12 118.7 . . ?
O6 C13 H13A 109.3 . . ?
O6 C13 H13B 109.3 . . ?
O6 C13 C14 111.8(3) . . ?
H13A C13 H13B 107.9 . . ?
C14 C13 H13A 109.3 . . ?
C14 C13 H13B 109.3 . . ?
O7 C14 C13 110.6(3) . . ?
O7 C14 H14 110.0 . . ?
O7 C14 C15 104.3(3) . . ?
C13 C14 H14 110.0 . . ?
C13 C14 C15 111.8(3) . . ?
C15 C14 H14 110.0 . . ?
O8 C15 C14 112.7(3) . . ?
O8 C15 H15 108.3 . . ?
O8 C15 C16 115.6(4) . . ?
C14 C15 H15 108.3 . . ?
C16 C15 C14 103.5(3) . . ?
C16 C15 H15 108.3 . . ?
C15 C16 H16A 111.2 . . ?
C15 C16 H16B 111.2 . . ?
C15 C16 C17 103.1(3) . . ?
H16A C16 H16B 109.1 . . ?
C17 C16 H16A 111.2 . . ?
C17 C16 H16B 111.2 . . ?
N5 C17 C16 115.6(3) . . ?
N5 C17 H17 109.1 . . ?
O7 C17 N5 106.4(3) . . ?
O7 C17 C16 107.4(3) . . ?
O7 C17 H17 109.1 . . ?
C16 C17 H17 109.1 . . ?
N6 C18 N5 119.2(3) . . ?
O9 C18 N5 118.6(3) . . ?
O9 C18 N6 122.2(3) . . ?
N6 C19 C20 120.8(3) . . ?
N7 C19 N6 119.0(3) . . ?
N7 C19 C20 120.2(4) . . ?
C19 C20 H20 121.2 . . ?
C21 C20 C19 117.7(4) . . ?
C21 C20 H20 121.2 . . ?
N5 C21 H21 119.2 . . ?
C20 C21 N5 121.6(4) . . ?
C20 C21 H21 119.2 . . ?
H13C O13 H13C 83.7 . 3_565 ?
H13C O13 H13D 28.9 . 3_565 ?
H13C O13 H13D 104.4 . . ?
H13C O13 H13D 104.4 3_565 3_565 ?
H13D O13 H13C 28.9 . 3_565 ?
H13D O13 H13D 130.2 . 3_565 ?
H10A O10 H10B 104.5 . . ?
H11A O11 H11B 109.6 . . ?
H12A O12 H12B 104.6 . . ?

loop_
_geom_bond_atom_site_label_1
_geom_bond_atom_site_label_2
_geom_bond_distance
_geom_bond_site_symmetry_2
_geom_bond_publ_flag
P1 O2 1.526(2) . ?
P1 O4 1.520(2) . ?
P1 O5 1.503(2) . ?
P1 O6 1.608(2) . ?
O1 H1A 0.8502 . ?
O1 H1B 0.8508 . ?
O1 Cu1 2.469(3) . ?
N1 C1 1.331(4) 4_454 ?
N1 C1 1.331(4) . ?
N1 Cu1 2.025(4) . ?
C1 H1 0.9300 . ?
C1 C2 1.384(5) . ?
Cu1 O2 1.978(2) . ?
Cu1 O2 1.978(2) 4_454 ?
Cu1 N4 2.055(4) 5_445 ?
Cu2 N2 2.067(4) 5_545 ?
Cu2 N3 2.023(4) . ?
Cu2 O3 2.451(3) . ?
Cu2 O4 1.979(2) 4_554 ?
Cu2 O4 1.979(2) . ?
C2 H2 0.9300 . ?
C2 C3 1.387(4) . ?
N2 C6 1.336(4) 4_454 ?
N2 C6 1.336(4) . ?
N3 C12 1.337(4) . ?
N3 C12 1.337(4) 4_554 ?
O3 H3A 0.8511 . ?
O3 H3B 0.8518 . ?
C3 C4 1.486(6) . ?
N4 C7 1.336(4) 4_554 ?
N4 C7 1.336(4) . ?
C4 C5 1.384(4) . ?
C4 C5 1.384(4) 4_454 ?
C5 H5 0.9300 . ?
C5 C6 1.390(4) . ?
N5 C17 1.476(5) . ?
N5 C18 1.391(4) . ?
N5 C21 1.359(5) . ?
O6 C13 1.423(4) . ?
N6 C18 1.350(5) . ?
N6 C19 1.333(5) . ?
C6 H6 0.9300 . ?
O7 C14 1.436(4) . ?
O7 C17 1.428(4) . ?
N7 H7A 0.8600 . ?
N7 H7B 0.8600 . ?
N7 C19 1.325(5) . ?
C7 H7 0.9300 . ?
C7 C8 1.384(5) . ?
C8 H8 0.9300 . ?
C8 C9 1.395(4) . ?
O8 H8A 0.8200 . ?
O8 C15 1.416(5) . ?
O9 C18 1.243(4) . ?
C9 C10 1.477(6) . ?
C10 C11 1.383(4) . ?
C10 C11 1.383(4) 4_554 ?
C11 H11 0.9300 . ?
C11 C12 1.376(5) . ?
C12 H12 0.9300 . ?
C13 H13A 0.9700 . ?
C13 H13B 0.9700 . ?
C13 C14 1.504(5) . ?
C14 H14 0.9800 . ?
C14 C15 1.504(5) . ?
C15 H15 0.9800 . ?
C15 C16 1.501(6) . ?
C16 H16A 0.9700 . ?
C16 H16B 0.9700 . ?
C16 C17 1.514(6) . ?
C17 H17 0.9800 . ?
C19 C20 1.425(5) . ?
C20 H20 0.9300 . ?
C20 C21 1.326(5) . ?
C21 H21 0.9300 . ?
O13 H13C 0.8499 . ?
O13 H13C 0.85(13) 3_565 ?
O13 H13D 0.85(8) 3_565 ?
O13 H13D 0.8505 . ?
O10 H10A 0.8505 . ?
O10 H10B 0.8495 . ?
O11 H11A 0.8503 . ?
O11 H11B 0.8484 . ?
O12 H12A 0.8493 . ?
O12 H12B 0.8504 . ?

loop_
_geom_hbond_atom_site_label_D
_geom_hbond_atom_site_label_H
_geom_hbond_atom_site_label_A
_geom_hbond_distance_DH
_geom_hbond_distance_HA
_geom_hbond_distance_DA
_geom_hbond_angle_DHA
_geom_hbond_site_symmetry_A
_geom_hbond_publ_flag
O1 H1A O5 0.85 2.04 2.781(4) 144.9 4_454 yes
O3 H3A O2 0.85 2.05 2.797(3) 146.8 4_554 yes
O3 H3B N6 0.85 1.97 2.821(4) 172.6 5_545 yes
O8 H8A O12 0.82 2.30 2.872(5) 127.3 7 yes
O13 H13C O9 0.85 2.02 2.832(4) 158.9 3_565 yes
O13 H13D O9 0.85 2.02 2.832(4) 158.4 . yes
O10 H10A O13 0.85 2.10 2.895(5) 155.6 5_445 yes
O10 H10B O5 0.85 1.88 2.711(4) 164.0 . yes
O11 H11A O12 0.85 2.01 2.831(5) 161.3 . yes
O11 H11B O10 0.85 1.96 2.771(5) 159.0 . yes

loop_
_geom_torsion_atom_site_label_1
_geom_torsion_atom_site_label_2
_geom_torsion_atom_site_label_3
_geom_torsion_atom_site_label_4
_geom_torsion
_geom_torsion_site_symmetry_1
_geom_torsion_site_symmetry_2
_geom_torsion_site_symmetry_3
_geom_torsion_site_symmetry_4
_geom_torsion_publ_flag
P1 O6 C13 C14 123.0(3) . . . . ?
N1 C1 C2 C3 -0.6(5) . . . . ?
C1 N1 C1 C2 0.3(3) 4_454 . . . ?
C1 C2 C3 C2 0.3(3) . . . 4_454 ?
C1 C2 C3 C4 -179.7(3) . . . . ?
Cu1 N1 C1 C2 -179.7(3) . . . . ?
Cu1 N4 C7 C8 -179.6(2) 5 . . . ?
Cu2 N2 C6 C5 -179.9(3) 5_455 . . . ?
Cu2 N3 C12 C11 -179.5(3) . . . . ?
O2 P1 O4 Cu2 26.6(3) . . . . ?
O2 P1 O6 C13 156.9(3) . . . . ?
C2 C3 C4 C5 129.0(3) . . . . ?
C2 C3 C4 C5 -51.0(3) 4_454 . . . ?
C2 C3 C4 C5 129.0(3) 4_454 . . 4_454 ?
C2 C3 C4 C5 -51.0(3) . . . 4_454 ?
C3 C4 C5 C6 -179.9(3) . . . . ?
N4 C7 C8 C9 -0.8(5) . . . . ?
O4 P1 O2 Cu1 174.85(15) . . . . ?
O4 P1 O6 C13 -85.5(3) . . . . ?
C4 C5 C6 N2 -0.3(6) . . . . ?
C5 C4 C5 C6 0.1(3) 4_454 . . . ?
O5 P1 O2 Cu1 48.2(2) . . . . ?
O5 P1 O4 Cu2 154.5(2) . . . . ?
O5 P1 O6 C13 35.9(3) . . . . ?
O6 P1 O2 Cu1 -69.08(18) . . . . ?
O6 P1 O4 Cu2 -86.0(2) . . . . ?
O6 C13 C14 O7 74.0(4) . . . . ?
O6 C13 C14 C15 -170.3(3) . . . . ?
N6 C19 C20 C21 -8.1(6) . . . . ?
C6 N2 C6 C5 0.1(3) 4_454 . . . ?
O7 C14 C15 O8 -160.6(3) . . . . ?
O7 C14 C15 C16 -35.0(4) . . . . ?
N7 C19 C20 C21 171.6(4) . . . . ?
C7 N4 C7 C8 0.4(2) 4_554 . . . ?
C7 C8 C9 C8 0.4(2) . . . 4_554 ?
C7 C8 C9 C10 -179.6(2) . . . . ?
C8 C9 C10 C11 -34.0(2) 4_554 . . 4_554 ?
C8 C9 C10 C11 -34.0(2) . . . . ?
C8 C9 C10 C11 146.0(2) . . . 4_554 ?
C8 C9 C10 C11 146.0(2) 4_554 . . . ?
O8 C15 C16 C17 155.3(3) . . . . ?
C9 C10 C11 C12 -179.5(2) . . . . ?
C10 C11 C12 N3 -1.0(5) . . . . ?
C11 C10 C11 C12 0.5(2) 4_554 . . . ?
C12 N3 C12 C11 0.5(3) 4_554 . . . ?
C13 C14 C15 O8 79.9(4) . . . . ?
C13 C14 C15 C16 -154.6(3) . . . . ?
C14 O7 C17 N5 -129.0(3) . . . . ?
C14 O7 C17 C16 -4.6(4) . . . . ?
C14 C15 C16 C17 31.6(4) . . . . ?
C15 C16 C17 N5 101.2(4) . . . . ?
C15 C16 C17 O7 -17.3(4) . . . . ?
C17 N5 C18 N6 168.0(3) . . . . ?
C17 N5 C18 O9 -11.4(5) . . . . ?
C17 N5 C21 C20 -172.2(4) . . . . ?
C17 O7 C14 C13 145.1(3) . . . . ?
C17 O7 C14 C15 24.8(4) . . . . ?
C18 N5 C17 O7 -134.3(3) . . . . ?
C18 N5 C17 C16 106.6(4) . . . . ?
C18 N5 C21 C20 3.0(6) . . . . ?
C18 N6 C19 N7 -175.9(3) . . . . ?
C18 N6 C19 C20 3.8(5) . . . . ?
C19 N6 C18 N5 3.8(5) . . . . ?
C19 N6 C18 O9 -176.9(4) . . . . ?
C19 C20 C21 N5 4.5(6) . . . . ?
C21 N5 C17 O7 40.9(5) . . . . ?
C21 N5 C17 C16 -78.2(5) . . . . ?
C21 N5 C18 N6 -7.4(5) . . . . ?
C21 N5 C18 O9 173.3(4) . . . . ?

loop_
_twin_individual_id
_twin_individual_mass_fraction_refined
1 0.988(15)
2 0.012(15)
